data_7046445
loop_
_publ_author_name
'K\"oster, Marcel'
'Kreher, Annikka'
'von H\"anisch, Carsten'

_publ_section_title
;
 Synthesis of ternary group 13/15 chain compounds.
;
_journal_issue 24
_journal_name_full 'Dalton transactions (Cambridge, England : 2003)'
_journal_page_first 7875
_journal_page_last 7878
_journal_paper_doi 10.1039/c8dt01119b
_journal_volume 47
_journal_year 2018
_chemical_formula_moiety 'C20 H47 Ga N P, 0.5(C6 H6)'
_chemical_formula_sum 'C23 H50 Ga N P'
_chemical_formula_weight 441.33
_space_group_crystal_system triclinic
_space_group_IT_number 2
_space_group_name_Hall '-P 1'
_space_group_name_H-M_alt 'P -1'
_symmetry_space_group_name_Hall '-P 1'
_symmetry_space_group_name_H-M 'P -1'
_atom_sites_solution_hydrogens mixed
_atom_sites_solution_primary dual
_audit_creation_date 2017-01-05
_audit_creation_method
;
Olex2 1.2
(compiled 2017.01.04 svn.r3372 for OlexSys, GUI svn.r5289)
;
_audit_update_record
;
2018-01-19 deposited with the CCDC.
2018-05-09 downloaded from the CCDC.
;
_cell_angle_alpha 71.092(2)
_cell_angle_beta 85.633(3)
_cell_angle_gamma 70.883(2)
_cell_formula_units_Z 2
_cell_length_a 8.7135(5)
_cell_length_b 11.0101(6)
_cell_length_c 15.2569(8)
_cell_measurement_reflns_used 9051
_cell_measurement_temperature 100.0
_cell_measurement_theta_max 26.421
_cell_measurement_theta_min 2.667
_cell_volume 1307.61(13)
_computing_cell_refinement 'SAINT v8.37A (Bruker, 2015)'
_computing_data_collection 'SAINT v8.37A (Bruker, 2015)'
_computing_data_reduction 'SAINT v8.37A (Bruker, 2015)'
_computing_molecular_graphics 'Olex2 (Dolomanov et al., 2009)'
_computing_publication_material 'Olex2 (Dolomanov et al., 2009)'
_computing_structure_refinement 'ShelXL (Sheldrick, 2015)'
_computing_structure_solution 'ShelXT (Sheldrick, 2015)'
_diffrn_ambient_temperature 100.0
_diffrn_detector 'CCD area detector'
_diffrn_detector_area_resol_mean 7.9
_diffrn_detector_type 'Bruker PHOTON II'
_diffrn_measured_fraction_theta_full 0.999
_diffrn_measured_fraction_theta_max 0.999
_diffrn_measurement_device 'three-circle diffractometer'
_diffrn_measurement_device_type 'Bruker D8 Quest'
_diffrn_measurement_method '\w scans'
_diffrn_radiation_monochromator graphite
_diffrn_radiation_probe x-ray
_diffrn_radiation_type MoK\a
_diffrn_radiation_wavelength 0.71073
_diffrn_reflns_av_R_equivalents 0.0211
_diffrn_reflns_av_unetI/netI 0.0112
_diffrn_reflns_Laue_measured_fraction_full 0.999
_diffrn_reflns_Laue_measured_fraction_max 0.999
_diffrn_reflns_limit_h_max 10
_diffrn_reflns_limit_h_min -10
_diffrn_reflns_limit_k_max 13
_diffrn_reflns_limit_k_min -13
_diffrn_reflns_limit_l_max 19
_diffrn_reflns_limit_l_min -19
_diffrn_reflns_number 50635
_diffrn_reflns_point_group_measured_fraction_full 0.999
_diffrn_reflns_point_group_measured_fraction_max 0.999
_diffrn_reflns_theta_full 25.000
_diffrn_reflns_theta_max 26.432
_diffrn_reflns_theta_min 2.475
_diffrn_source 'sealed X-ray tube'
_diffrn_source_target Mo
_diffrn_standards_number 0
_exptl_absorpt_coefficient_mu 1.120
_exptl_absorpt_correction_T_max 0.7454
_exptl_absorpt_correction_T_min 0.6254
_exptl_absorpt_correction_type multi-scan
_exptl_absorpt_process_details
'SADABS-2016/2 (Bruker,2016/2) was used for absorption correction. wR2(int) was 0.1150 before and 0.0377 after correction. The Ratio of minimum to maximum transmission is 0.8390. The \l/2 correction factor is 0.00150.'
_exptl_crystal_colour colourless
_exptl_crystal_colour_primary colourless
_exptl_crystal_density_diffrn 1.121
_exptl_crystal_description block
_exptl_crystal_F_000 482
_exptl_crystal_size_max 0.529
_exptl_crystal_size_mid 0.485
_exptl_crystal_size_min 0.22
_refine_diff_density_max 0.313
_refine_diff_density_min -0.258
_refine_diff_density_rms 0.039
_refine_ls_extinction_method none
_refine_ls_goodness_of_fit_ref 1.092
_refine_ls_hydrogen_treatment mixed
_refine_ls_matrix_type full
_refine_ls_number_parameters 413
_refine_ls_number_reflns 5365
_refine_ls_number_restraints 0
_refine_ls_restrained_S_all 1.092
_refine_ls_R_factor_all 0.0184
_refine_ls_R_factor_gt 0.0174
_refine_ls_shift/su_max 0.002
_refine_ls_shift/su_mean 0.000
_refine_ls_structure_factor_coef Fsqd
_refine_ls_weighting_details 'w=1/[\s^2^(Fo^2^)+(0.0211P)^2^+0.4480P] where P=(Fo^2^+2Fc^2^)/3'
_refine_ls_weighting_scheme calc
_refine_ls_wR_factor_gt 0.0444
_refine_ls_wR_factor_ref 0.0450
_reflns_Friedel_coverage 0.000
_reflns_number_gt 5201
_reflns_number_total 5365
_reflns_threshold_expression 'I > 2\s(I)'
_cod_data_source_file c8dt01119b2.cif
_cod_data_source_block compound5
_cod_depositor_comments 'Adding full bibliography for 7046442--7046445.cif.'
_cod_database_code 7046445
_shelx_shelxl_version_number 2014/7
_shelx_space_group_comment
;
The symmetry employed for this shelxl refinement is uniquely defined
by the following loop, which should always be used as a source of
symmetry information in preference to the above space-group names.
They are only intended as comments.
;
_olex2_refinement_description
;
1. Fixed Uiso
 At 1.2 times of:
  All C(H) groups
 At 1.5 times of:
  All C(H,H,H) groups
2. Others
 Sof(C7)=Sof(H7A)=Sof(H7B)=Sof(H7C)=Sof(C5)=Sof(H5A)=Sof(H5B)=Sof(H5C)=Sof(C3)=
 Sof(H3A)=Sof(H3B)=Sof(H3C)=1-FVAR(1)
 Sof(C6)=Sof(H6A)=Sof(H6B)=Sof(H6C)=Sof(C2)=Sof(H2A)=Sof(H2B)=Sof(H2C)=Sof(C4)=
 Sof(H4A)=Sof(H4B)=Sof(H4C)=FVAR(1)
 Sof(C13)=Sof(H13A)=Sof(H13B)=Sof(H13C)=Sof(C11)=Sof(H11A)=Sof(H11B)=Sof(H11C)=
 Sof(C9)=Sof(H9A)=Sof(H9B)=Sof(H9C)=1-FVAR(2)
 Sof(C10)=Sof(H10A)=Sof(H10B)=Sof(H10C)=Sof(C12)=Sof(H12A)=Sof(H12B)=Sof(H12C)=
 Sof(C14)=Sof(H14A)=Sof(H14B)=Sof(H14C)=FVAR(2)
 Sof(C17)=Sof(H17A)=Sof(H17B)=Sof(H17C)=Sof(C19)=Sof(H19A)=Sof(H19B)=Sof(H19C)=
 Sof(C21)=Sof(H21A)=Sof(H21B)=Sof(H21C)=1-FVAR(3)
 Sof(C16)=Sof(H16A)=Sof(H16B)=Sof(H16C)=Sof(C20)=Sof(H20A)=Sof(H20B)=Sof(H20C)=
 Sof(C18)=Sof(H18A)=Sof(H18B)=Sof(H18C)=FVAR(3)
 Sof(C28)=Sof(H28A)=Sof(H28B)=Sof(H28C)=Sof(C26)=Sof(H26A)=Sof(H26B)=Sof(H26C)=
 Sof(C24)=Sof(H24A)=Sof(H24B)=Sof(H24C)=1-FVAR(4)
 Sof(C27)=Sof(H27A)=Sof(H27B)=Sof(H27C)=Sof(C25)=Sof(H25A)=Sof(H25B)=Sof(H25C)=
 Sof(C23)=Sof(H23A)=Sof(H23B)=Sof(H23C)=FVAR(4)
 Sof(C33)=Sof(H33A)=Sof(H33B)=Sof(H33C)=Sof(C35)=Sof(H35A)=Sof(H35B)=Sof(H35C)=
 Sof(C31)=Sof(H31A)=Sof(H31B)=Sof(H31C)=1-FVAR(5)
 Sof(C30)=Sof(H30A)=Sof(H30B)=Sof(H30C)=Sof(C34)=Sof(H34A)=Sof(H34B)=Sof(H34C)=
 Sof(C32)=Sof(H32A)=Sof(H32B)=Sof(H32C)=FVAR(5)
3.a Aromatic/amide H refined with riding coordinates:
 C80(H80), C82(H82), C81(H81)
3.b Idealised Me refined as rotating group:
 C6(H6A,H6B,H6C), C2(H2A,H2B,H2C), C4(H4A,H4B,H4C), C7(H7A,H7B,H7C), C5(H5A,
 H5B,H5C), C3(H3A,H3B,H3C), C10(H10A,H10B,H10C), C12(H12A,H12B,H12C), C14(H14A,
 H14B,H14C), C13(H13A,H13B,H13C), C11(H11A,H11B,H11C), C9(H9A,H9B,H9C),
 C16(H16A,H16B,H16C), C20(H20A,H20B,H20C), C18(H18A,H18B,H18C), C17(H17A,H17B,
 H17C), C19(H19A,H19B,H19C), C21(H21A,H21B,H21C), C27(H27A,H27B,H27C), C25(H25A,
 H25B,H25C), C23(H23A,H23B,H23C), C28(H28A,H28B,H28C), C26(H26A,H26B,H26C),
 C24(H24A,H24B,H24C), C30(H30A,H30B,H30C), C34(H34A,H34B,H34C), C32(H32A,H32B,
 H32C), C33(H33A,H33B,H33C), C35(H35A,H35B,H35C), C31(H31A,H31B,H31C)
;
_olex2_submission_special_instructions 'No special instructions were received'

loop_
_space_group_symop_operation_xyz
'x, y, z'
'-x, -y, -z'

loop_
_atom_site_label
_atom_site_type_symbol
_atom_site_fract_x
_atom_site_fract_y
_atom_site_fract_z
_atom_site_U_iso_or_equiv
_atom_site_adp_type
_atom_site_occupancy
_atom_site_site_symmetry_order
_atom_site_calc_flag
_atom_site_refinement_flags_posn
_atom_site_refinement_flags_occupancy
_atom_site_disorder_assembly
_atom_site_disorder_group
Ga1 Ga 0.65320(2) 0.64293(2) 0.22248(2) 0.01007(4) Uani 1 1 d . . . .
P1 P 0.66942(3) 0.31048(3) 0.26032(2) 0.01229(6) Uani 1 1 d . . . .
N1 N 0.62329(11) 0.47050(9) 0.21016(7) 0.01560(18) Uani 1 1 d . . . .
C1 C 0.77104(14) 0.70786(11) 0.10322(7) 0.0183(2) Uani 1 1 d . . . .
C8 C 0.78271(13) 0.58757(10) 0.34337(7) 0.0131(2) Uani 1 1 d . . . .
C15 C 0.41602(13) 0.76550(11) 0.21992(8) 0.0189(2) Uani 1 1 d . . . .
C22 C 0.80338(13) 0.20976(11) 0.19149(8) 0.0172(2) Uani 1 1 d . . . .
C29 C 0.49162(13) 0.25683(12) 0.30784(8) 0.0201(2) Uani 1 1 d . . . .
C80 C 1.07434(16) 0.09875(12) 0.47020(9) 0.0264(3) Uani 1 1 d . . . .
H80 H 1.1260 0.1664 0.4498 0.032 Uiso 1 1 calc R . . .
C82 C 0.86414(17) 0.01898(15) 0.55234(10) 0.0351(3) Uani 1 1 d . . . .
H82 H 0.7704 0.0323 0.5887 0.042 Uiso 1 1 calc R . . .
C81 C 0.93868(16) 0.11829(13) 0.52208(10) 0.0322(3) Uani 1 1 d . . . .
H81 H 0.8956 0.1998 0.5374 0.039 Uiso 1 1 calc R . . .
C6 C 0.6480(3) 0.7661(3) 0.01949(15) 0.0223(7) Uani 0.516(4) 1 d . P A 1
H6A H 0.7022 0.7987 -0.0378 0.033 Uiso 0.516(4) 1 calc GR P A 1
H6B H 0.5567 0.8414 0.0281 0.033 Uiso 0.516(4) 1 calc GR P A 1
H6C H 0.6075 0.6948 0.0154 0.033 Uiso 0.516(4) 1 calc GR P A 1
C2 C 0.9124(3) 0.6068(3) 0.08795(19) 0.0212(6) Uani 0.516(4) 1 d . P A 1
H2A H 0.8812 0.5330 0.0802 0.032 Uiso 0.516(4) 1 calc GR P A 1
H2B H 0.9886 0.5710 0.1413 0.032 Uiso 0.516(4) 1 calc GR P A 1
H2C H 0.9645 0.6469 0.0319 0.032 Uiso 0.516(4) 1 calc GR P A 1
C4 C 0.8147(4) 0.8337(3) 0.1086(2) 0.0227(6) Uani 0.516(4) 1 d . P A 1
H4A H 0.8956 0.8038 0.1589 0.034 Uiso 0.516(4) 1 calc GR P A 1
H4B H 0.7165 0.9007 0.1205 0.034 Uiso 0.516(4) 1 calc GR P A 1
H4C H 0.8593 0.8746 0.0497 0.034 Uiso 0.516(4) 1 calc GR P A 1
C7 C 0.7225(3) 0.6677(3) 0.02169(15) 0.0201(7) Uani 0.484(4) 1 d . P A 2
H7A H 0.6050 0.7082 0.0090 0.030 Uiso 0.484(4) 1 calc GR P A 2
H7B H 0.7526 0.5688 0.0394 0.030 Uiso 0.484(4) 1 calc GR P A 2
H7C H 0.7799 0.7010 -0.0340 0.030 Uiso 0.484(4) 1 calc GR P A 2
C5 C 0.7510(4) 0.8535(3) 0.0711(2) 0.0232(6) Uani 0.484(4) 1 d . P A 2
H5A H 0.8160 0.8742 0.0163 0.035 Uiso 0.484(4) 1 calc GR P A 2
H5B H 0.7875 0.8776 0.1204 0.035 Uiso 0.484(4) 1 calc GR P A 2
H5C H 0.6362 0.9057 0.0551 0.035 Uiso 0.484(4) 1 calc GR P A 2
C3 C 0.9662(3) 0.6305(3) 0.11398(19) 0.0193(6) Uani 0.484(4) 1 d . P A 2
H3A H 1.0159 0.6582 0.0541 0.029 Uiso 0.484(4) 1 calc GR P A 2
H3B H 0.9873 0.5322 0.1343 0.029 Uiso 0.484(4) 1 calc GR P A 2
H3C H 1.0128 0.6544 0.1600 0.029 Uiso 0.484(4) 1 calc GR P A 2
C10 C 0.9449(10) 0.4717(7) 0.3507(6) 0.0139(10) Uani 0.465(12) 1 d . P B 1
H10A H 1.0015 0.4501 0.4096 0.021 Uiso 0.465(12) 1 calc GR P B 1
H10B H 1.0131 0.5003 0.2992 0.021 Uiso 0.465(12) 1 calc GR P B 1
H10C H 0.9230 0.3912 0.3479 0.021 Uiso 0.465(12) 1 calc GR P B 1
C12 C 0.6849(6) 0.5483(8) 0.4266(4) 0.0176(10) Uani 0.465(12) 1 d . P B 1
H12A H 0.6493 0.4736 0.4244 0.026 Uiso 0.465(12) 1 calc GR P B 1
H12B H 0.5897 0.6263 0.4268 0.026 Uiso 0.465(12) 1 calc GR P B 1
H12C H 0.7519 0.5193 0.4831 0.026 Uiso 0.465(12) 1 calc GR P B 1
C14 C 0.8309(8) 0.7117(5) 0.3455(4) 0.0189(10) Uani 0.465(12) 1 d . P B 1
H14A H 0.7324 0.7887 0.3422 0.028 Uiso 0.465(12) 1 calc GR P B 1
H14B H 0.8980 0.7365 0.2924 0.028 Uiso 0.465(12) 1 calc GR P B 1
H14C H 0.8926 0.6876 0.4031 0.028 Uiso 0.465(12) 1 calc GR P B 1
C13 C 0.7768(8) 0.7139(5) 0.3661(4) 0.0221(9) Uani 0.535(12) 1 d . P B 2
H13A H 0.8446 0.6875 0.4219 0.033 Uiso 0.535(12) 1 calc GR P B 2
H13B H 0.6644 0.7619 0.3771 0.033 Uiso 0.535(12) 1 calc GR P B 2
H13C H 0.8176 0.7734 0.3141 0.033 Uiso 0.535(12) 1 calc GR P B 2
C11 C 0.7142(7) 0.4976(6) 0.4293(3) 0.0185(8) Uani 0.535(12) 1 d . P B 2
H11A H 0.7237 0.4117 0.4197 0.028 Uiso 0.535(12) 1 calc GR P B 2
H11B H 0.5997 0.5457 0.4361 0.028 Uiso 0.535(12) 1 calc GR P B 2
H11C H 0.7766 0.4795 0.4855 0.028 Uiso 0.535(12) 1 calc GR P B 2
C9 C 0.9588(9) 0.5067(7) 0.3368(5) 0.0204(11) Uani 0.535(12) 1 d . P B 2
H9A H 1.0110 0.5634 0.2896 0.031 Uiso 0.535(12) 1 calc GR P B 2
H9B H 0.9640 0.4270 0.3198 0.031 Uiso 0.535(12) 1 calc GR P B 2
H9C H 1.0153 0.4775 0.3969 0.031 Uiso 0.535(12) 1 calc GR P B 2
C16 C 0.3408(3) 0.8122(3) 0.11754(19) 0.0235(8) Uani 0.493(4) 1 d . P C 1
H16A H 0.3456 0.7322 0.1010 0.035 Uiso 0.493(4) 1 calc GR P C 1
H16B H 0.4032 0.8632 0.0737 0.035 Uiso 0.493(4) 1 calc GR P C 1
H16C H 0.2274 0.8699 0.1151 0.035 Uiso 0.493(4) 1 calc GR P C 1
C20 C 0.4175(5) 0.8987(5) 0.2339(3) 0.0247(8) Uani 0.493(4) 1 d . P C 1
H20A H 0.3073 0.9639 0.2236 0.037 Uiso 0.493(4) 1 calc GR P C 1
H20B H 0.4903 0.9370 0.1897 0.037 Uiso 0.493(4) 1 calc GR P C 1
H20C H 0.4559 0.8792 0.2973 0.037 Uiso 0.493(4) 1 calc GR P C 1
C18 C 0.3125(3) 0.7039(3) 0.2834(2) 0.0218(7) Uani 0.493(4) 1 d . P C 1
H18A H 0.3569 0.6740 0.3468 0.033 Uiso 0.493(4) 1 calc GR P C 1
H18B H 0.3064 0.6256 0.2683 0.033 Uiso 0.493(4) 1 calc GR P C 1
H18C H 0.2034 0.7699 0.2786 0.033 Uiso 0.493(4) 1 calc GR P C 1
C17 C 0.3016(3) 0.7452(3) 0.1591(2) 0.0233(7) Uani 0.507(4) 1 d . P C 2
H17A H 0.1923 0.8091 0.1584 0.035 Uiso 0.507(4) 1 calc GR P C 2
H17B H 0.2979 0.6522 0.1840 0.035 Uiso 0.507(4) 1 calc GR P C 2
H17C H 0.3410 0.7611 0.0958 0.035 Uiso 0.507(4) 1 calc GR P C 2
C19 C 0.3379(3) 0.7297(3) 0.3223(2) 0.0226(7) Uani 0.507(4) 1 d . P C 2
H19A H 0.3987 0.7468 0.3659 0.034 Uiso 0.507(4) 1 calc GR P C 2
H19B H 0.3442 0.6341 0.3439 0.034 Uiso 0.507(4) 1 calc GR P C 2
H19C H 0.2239 0.7868 0.3184 0.034 Uiso 0.507(4) 1 calc GR P C 2
C21 C 0.4016(6) 0.9110(4) 0.1956(3) 0.0243(8) Uani 0.507(4) 1 d . P C 2
H21A H 0.4319 0.9440 0.1311 0.036 Uiso 0.507(4) 1 calc GR P C 2
H21B H 0.4742 0.9214 0.2367 0.036 Uiso 0.507(4) 1 calc GR P C 2
H21C H 0.2892 0.9635 0.2029 0.036 Uiso 0.507(4) 1 calc GR P C 2
C27 C 0.7081(6) 0.2290(6) 0.1080(4) 0.0247(11) Uani 0.461(11) 1 d . P D 1
H27A H 0.6593 0.3261 0.0755 0.037 Uiso 0.461(11) 1 calc GR P D 1
H27B H 0.6220 0.1876 0.1272 0.037 Uiso 0.461(11) 1 calc GR P D 1
H27C H 0.7803 0.1859 0.0665 0.037 Uiso 0.461(11) 1 calc GR P D 1
C25 C 0.8617(8) 0.0578(6) 0.2525(4) 0.0231(11) Uani 0.461(11) 1 d . P D 1
H25A H 0.9512 0.0065 0.2226 0.035 Uiso 0.461(11) 1 calc GR P D 1
H25B H 0.7714 0.0211 0.2597 0.035 Uiso 0.461(11) 1 calc GR P D 1
H25C H 0.8990 0.0501 0.3136 0.035 Uiso 0.461(11) 1 calc GR P D 1
C23 C 0.9406(10) 0.2634(8) 0.1724(6) 0.0218(13) Uani 0.461(11) 1 d . P D 1
H23A H 1.0215 0.2135 0.1375 0.033 Uiso 0.461(11) 1 calc GR P D 1
H23B H 0.9903 0.2528 0.2310 0.033 Uiso 0.461(11) 1 calc GR P D 1
H23C H 0.9014 0.3597 0.1358 0.033 Uiso 0.461(11) 1 calc GR P D 1
C28 C 0.7452(5) 0.2702(6) 0.0853(3) 0.0260(9) Uani 0.539(11) 1 d . P D 2
H28A H 0.8232 0.2197 0.0496 0.039 Uiso 0.539(11) 1 calc GR P D 2
H28B H 0.7384 0.3659 0.0616 0.039 Uiso 0.539(11) 1 calc GR P D 2
H28C H 0.6380 0.2622 0.0793 0.039 Uiso 0.539(11) 1 calc GR P D 2
C26 C 0.8308(7) 0.0587(6) 0.2239(5) 0.0269(10) Uani 0.539(11) 1 d . P D 2
H26A H 0.7303 0.0424 0.2142 0.040 Uiso 0.539(11) 1 calc GR P D 2
H26B H 0.8624 0.0208 0.2899 0.040 Uiso 0.539(11) 1 calc GR P D 2
H26C H 0.9173 0.0152 0.1884 0.040 Uiso 0.539(11) 1 calc GR P D 2
C24 C 0.9757(8) 0.2293(7) 0.1918(4) 0.0158(9) Uani 0.539(11) 1 d . P D 2
H24A H 1.0258 0.1845 0.2543 0.024 Uiso 0.539(11) 1 calc GR P D 2
H24B H 0.9622 0.3263 0.1732 0.024 Uiso 0.539(11) 1 calc GR P D 2
H24C H 1.0455 0.1892 0.1482 0.024 Uiso 0.539(11) 1 calc GR P D 2
C30 C 0.5196(12) 0.1075(11) 0.3535(7) 0.0307(17) Uani 0.476(10) 1 d . P E 1
H30A H 0.6179 0.0676 0.3936 0.046 Uiso 0.476(10) 1 calc GR P E 1
H30B H 0.5331 0.0632 0.3058 0.046 Uiso 0.476(10) 1 calc GR P E 1
H30C H 0.4261 0.0945 0.3907 0.046 Uiso 0.476(10) 1 calc GR P E 1
C34 C 0.4035(6) 0.3533(5) 0.3533(5) 0.0249(10) Uani 0.476(10) 1 d . P E 1
H34A H 0.3075 0.3305 0.3815 0.037 Uiso 0.476(10) 1 calc GR P E 1
H34B H 0.3691 0.4444 0.3078 0.037 Uiso 0.476(10) 1 calc GR P E 1
H34C H 0.4735 0.3510 0.4015 0.037 Uiso 0.476(10) 1 calc GR P E 1
C32 C 0.3903(5) 0.2660(5) 0.2226(3) 0.0229(10) Uani 0.476(10) 1 d . P E 1
H32A H 0.2887 0.2480 0.2444 0.034 Uiso 0.476(10) 1 calc GR P E 1
H32B H 0.4539 0.1986 0.1935 0.034 Uiso 0.476(10) 1 calc GR P E 1
H32C H 0.3655 0.3569 0.1773 0.034 Uiso 0.476(10) 1 calc GR P E 1
C33 C 0.3491(5) 0.3189(6) 0.2392(3) 0.0322(10) Uani 0.524(10) 1 d . P E 2
H33A H 0.3770 0.2836 0.1868 0.048 Uiso 0.524(10) 1 calc GR P E 2
H33B H 0.3233 0.4177 0.2168 0.048 Uiso 0.524(10) 1 calc GR P E 2
H33C H 0.2546 0.2958 0.2696 0.048 Uiso 0.524(10) 1 calc GR P E 2
C35 C 0.4329(5) 0.3206(5) 0.3925(4) 0.0212(8) Uani 0.524(10) 1 d . P E 2
H35A H 0.4154 0.4183 0.3695 0.032 Uiso 0.524(10) 1 calc GR P E 2
H35B H 0.5168 0.2771 0.4423 0.032 Uiso 0.524(10) 1 calc GR P E 2
H35C H 0.3313 0.3044 0.4164 0.032 Uiso 0.524(10) 1 calc GR P E 2
C31 C 0.5512(11) 0.1076(10) 0.3706(6) 0.0251(13) Uani 0.524(10) 1 d . P E 2
H31A H 0.4608 0.0848 0.4067 0.038 Uiso 0.524(10) 1 calc GR P E 2
H31B H 0.6387 0.0947 0.4128 0.038 Uiso 0.524(10) 1 calc GR P E 2
H31C H 0.5920 0.0484 0.3320 0.038 Uiso 0.524(10) 1 calc GR P E 2
H1 H 0.7575(15) 0.2786(13) 0.3334(9) 0.017(3) Uiso 1 1 d . . . .
H1A H 0.571(2) 0.4937(17) 0.1647(12) 0.040(5) Uiso 1 1 d . . . .

loop_
_atom_site_aniso_label
_atom_site_aniso_U_11
_atom_site_aniso_U_22
_atom_site_aniso_U_33
_atom_site_aniso_U_23
_atom_site_aniso_U_13
_atom_site_aniso_U_12
Ga1 0.01108(6) 0.00858(6) 0.01012(6) -0.00296(4) -0.00160(4) -0.00218(4)
P1 0.01197(12) 0.01102(12) 0.01584(13) -0.00513(10) -0.00270(10) -0.00468(10)
N1 0.0182(5) 0.0123(4) 0.0171(5) -0.0047(4) -0.0059(4) -0.0045(4)
C1 0.0220(6) 0.0210(6) 0.0126(5) -0.0003(4) -0.0023(4) -0.0124(5)
C8 0.0153(5) 0.0124(5) 0.0124(5) -0.0044(4) -0.0021(4) -0.0043(4)
C15 0.0148(5) 0.0161(5) 0.0244(6) -0.0101(4) -0.0050(4) 0.0017(4)
C22 0.0160(5) 0.0149(5) 0.0226(6) -0.0100(4) -0.0029(4) -0.0026(4)
C29 0.0157(5) 0.0195(6) 0.0289(6) -0.0078(5) -0.0005(5) -0.0104(4)
C80 0.0314(7) 0.0227(6) 0.0247(6) 0.0002(5) -0.0041(5) -0.0148(5)
C82 0.0283(7) 0.0478(8) 0.0397(8) -0.0251(7) 0.0155(6) -0.0179(6)
C81 0.0286(7) 0.0247(6) 0.0477(8) -0.0214(6) -0.0008(6) -0.0039(5)
C6 0.0249(12) 0.0268(15) 0.0131(11) -0.0023(9) -0.0002(9) -0.0093(11)
C2 0.0189(13) 0.0228(12) 0.0181(12) -0.0029(10) 0.0059(10) -0.0067(10)
C4 0.0287(15) 0.0201(13) 0.0234(15) -0.0052(11) 0.0052(12) -0.0156(11)
C7 0.0235(13) 0.0255(15) 0.0126(11) -0.0051(9) 0.0025(9) -0.0108(11)
C5 0.0311(16) 0.0201(13) 0.0181(15) -0.0024(11) 0.0024(12) -0.0120(12)
C3 0.0155(13) 0.0249(13) 0.0163(13) -0.0031(10) 0.0033(10) -0.0087(10)
C10 0.0144(18) 0.011(3) 0.015(2) -0.002(2) -0.0038(15) -0.0032(17)
C12 0.019(2) 0.023(3) 0.0119(14) -0.005(2) -0.0004(12) -0.0083(19)
C14 0.019(2) 0.0150(14) 0.025(2) -0.0092(15) -0.0038(15) -0.0050(16)
C13 0.033(3) 0.0169(13) 0.0184(19) -0.0052(12) -0.0070(16) -0.0097(18)
C11 0.0259(19) 0.019(2) 0.0115(12) -0.0044(16) -0.0012(11) -0.0079(18)
C9 0.0194(18) 0.022(3) 0.018(2) -0.005(2) -0.0063(15) -0.0039(19)
C16 0.0158(12) 0.0250(15) 0.0237(14) -0.0065(12) -0.0053(10) 0.0013(10)
C20 0.0204(16) 0.0172(16) 0.036(2) -0.014(2) 0.0004(19) 0.0001(12)
C18 0.0124(11) 0.0228(13) 0.0252(16) -0.0069(11) 0.0015(10) 0.0001(9)
C17 0.0127(11) 0.0295(15) 0.0274(15) -0.0134(12) -0.0015(10) -0.0016(10)
C19 0.0174(12) 0.0244(13) 0.0222(14) -0.0108(11) 0.0054(10) 0.0004(10)
C21 0.0228(15) 0.0171(14) 0.028(2) -0.0091(18) -0.0022(17) 0.0021(11)
C27 0.023(2) 0.033(2) 0.0179(19) -0.0156(17) -0.0009(14) -0.0003(14)
C25 0.024(2) 0.0119(15) 0.031(3) -0.0089(18) 0.0072(19) -0.0029(15)
C23 0.019(3) 0.020(3) 0.027(3) -0.011(2) 0.008(2) -0.005(2)
C28 0.0209(16) 0.043(2) 0.0199(17) -0.0185(16) 0.0012(12) -0.0088(13)
C26 0.024(2) 0.0211(15) 0.044(3) -0.021(2) 0.0076(18) -0.0094(14)
C24 0.011(2) 0.015(2) 0.021(2) -0.0049(16) 0.0015(14) -0.0046(17)
C30 0.019(3) 0.025(2) 0.053(5) -0.015(3) 0.012(3) -0.013(2)
C34 0.0203(18) 0.032(2) 0.030(3) -0.0161(19) 0.0132(18) -0.0138(16)
C32 0.0160(16) 0.031(2) 0.0265(17) -0.0099(14) -0.0010(12) -0.0128(15)
C33 0.0157(15) 0.055(3) 0.0366(17) -0.0256(17) 0.0020(12) -0.0146(17)
C35 0.0217(16) 0.0246(18) 0.024(2) -0.0142(16) 0.0114(15) -0.0122(13)
C31 0.020(3) 0.026(2) 0.026(2) 0.0027(16) 0.0018(17) -0.0136(18)

loop_
_atom_type_symbol
_atom_type_description
_atom_type_scat_dispersion_real
_atom_type_scat_dispersion_imag
_atom_type_scat_source
C C 0.0033 0.0016 'International Tables Vol C Tables 4.2.6.8 and 6.1.1.4'
H H 0.0000 0.0000 'International Tables Vol C Tables 4.2.6.8 and 6.1.1.4'
Ga Ga 0.2307 1.6083 'International Tables Vol C Tables 4.2.6.8 and 6.1.1.4'
N N 0.0061 0.0033 'International Tables Vol C Tables 4.2.6.8 and 6.1.1.4'
P P 0.1023 0.0942 'International Tables Vol C Tables 4.2.6.8 and 6.1.1.4'

loop_
_geom_angle_atom_site_label_1
_geom_angle_atom_site_label_2
_geom_angle_atom_site_label_3
_geom_angle
_geom_angle_site_symmetry_1
_geom_angle_site_symmetry_3
C1 Ga1 N1 102.02(4) . .
C1 Ga1 C15 112.74(5) . .
C8 Ga1 N1 107.68(4) . .
C8 Ga1 C1 115.32(4) . .
C8 Ga1 C15 115.20(4) . .
C15 Ga1 N1 101.85(4) . .
N1 P1 C22 113.10(5) . .
N1 P1 C29 113.07(5) . .
N1 P1 H1 108.3(6) . .
C22 P1 C29 115.06(5) . .
C22 P1 H1 103.2(6) . .
C29 P1 H1 102.8(6) . .
Ga1 N1 H1A 106.4(12) . .
P1 N1 Ga1 142.18(6) . .
P1 N1 H1A 111.5(12) . .
C6 C1 Ga1 108.60(10) . .
C6 C1 C4 104.88(17) . .
C2 C1 Ga1 114.58(11) . .
C2 C1 C6 110.45(17) . .
C2 C1 C4 110.91(18) . .
C4 C1 Ga1 106.90(12) . .
C7 C1 Ga1 111.73(10) . .
C7 C1 C3 101.71(16) . .
C5 C1 Ga1 115.14(13) . .
C5 C1 C7 109.32(18) . .
C5 C1 C3 105.69(17) . .
C3 C1 Ga1 112.26(10) . .
C10 C8 Ga1 113.3(3) . .
C10 C8 C14 105.5(3) . .
C12 C8 Ga1 111.7(2) . .
C12 C8 C10 109.3(3) . .
C12 C8 C14 108.7(2) . .
C14 C8 Ga1 108.1(2) . .
C13 C8 Ga1 109.57(18) . .
C13 C8 C11 106.7(2) . .
C11 C8 Ga1 113.37(18) . .
C9 C8 Ga1 111.8(3) . .
C9 C8 C13 108.7(3) . .
C9 C8 C11 106.5(2) . .
C16 C15 Ga1 108.25(11) . .
C20 C15 Ga1 108.17(18) . .
C20 C15 C16 104.48(19) . .
C18 C15 Ga1 115.11(12) . .
C18 C15 C16 108.16(18) . .
C18 C15 C20 112.1(2) . .
C17 C15 Ga1 113.47(11) . .
C17 C15 C19 103.17(17) . .
C19 C15 Ga1 111.31(11) . .
C21 C15 Ga1 112.51(19) . .
C21 C15 C17 111.2(2) . .
C21 C15 C19 104.39(19) . .
C27 C22 P1 108.06(17) . .
C27 C22 C25 110.7(2) . .
C25 C22 P1 108.7(2) . .
C23 C22 P1 103.2(3) . .
C23 C22 C27 115.2(3) . .
C23 C22 C25 110.4(3) . .
C28 C22 P1 111.17(14) . .
C26 C22 P1 117.6(2) . .
C26 C22 C28 108.6(2) . .
C26 C22 C24 107.2(3) . .
C24 C22 P1 106.9(3) . .
C24 C22 C28 104.5(3) . .
C30 C29 P1 117.7(4) . .
C30 C29 C32 93.8(4) . .
C34 C29 P1 104.54(17) . .
C34 C29 C30 120.9(5) . .
C34 C29 C32 111.8(2) . .
C32 C29 P1 107.11(15) . .
C33 C29 P1 112.49(14) . .
C33 C29 C35 105.7(2) . .
C33 C29 C31 125.3(4) . .
C35 C29 P1 105.23(14) . .
C31 C29 P1 109.2(3) . .
C31 C29 C35 95.6(4) . .
C82 C80 H80 120.0 2_756 .
C81 C80 H80 120.0 . .
C81 C80 C82 119.92(12) . 2_756
C80 C82 H82 119.9 2_756 .
C80 C82 C81 120.15(12) 2_756 .
C81 C82 H82 119.9 . .
C80 C81 C82 119.94(12) . .
C80 C81 H81 120.0 . .
C82 C81 H81 120.0 . .
C1 C6 H6A 109.5 . .
C1 C6 H6B 109.5 . .
C1 C6 H6C 109.5 . .
H6A C6 H6B 109.5 . .
H6A C6 H6C 109.5 . .
H6B C6 H6C 109.5 . .
C1 C2 H2A 109.5 . .
C1 C2 H2B 109.5 . .
C1 C2 H2C 109.5 . .
H2A C2 H2B 109.5 . .
H2A C2 H2C 109.5 . .
H2B C2 H2C 109.5 . .
C1 C4 H4A 109.5 . .
C1 C4 H4B 109.5 . .
C1 C4 H4C 109.5 . .
H4A C4 H4B 109.5 . .
H4A C4 H4C 109.5 . .
H4B C4 H4C 109.5 . .
C1 C7 H7A 109.5 . .
C1 C7 H7B 109.5 . .
C1 C7 H7C 109.5 . .
H7A C7 H7B 109.5 . .
H7A C7 H7C 109.5 . .
H7B C7 H7C 109.5 . .
C1 C5 H5A 109.5 . .
C1 C5 H5B 109.5 . .
C1 C5 H5C 109.5 . .
H5A C5 H5B 109.5 . .
H5A C5 H5C 109.5 . .
H5B C5 H5C 109.5 . .
C1 C3 H3A 109.5 . .
C1 C3 H3B 109.5 . .
C1 C3 H3C 109.5 . .
H3A C3 H3B 109.5 . .
H3A C3 H3C 109.5 . .
H3B C3 H3C 109.5 . .
C8 C10 H10A 109.5 . .
C8 C10 H10B 109.5 . .
C8 C10 H10C 109.5 . .
H10A C10 H10B 109.5 . .
H10A C10 H10C 109.5 . .
H10B C10 H10C 109.5 . .
C8 C12 H12A 109.5 . .
C8 C12 H12B 109.5 . .
C8 C12 H12C 109.5 . .
H12A C12 H12B 109.5 . .
H12A C12 H12C 109.5 . .
H12B C12 H12C 109.5 . .
C8 C14 H14A 109.5 . .
C8 C14 H14B 109.5 . .
C8 C14 H14C 109.5 . .
H14A C14 H14B 109.5 . .
H14A C14 H14C 109.5 . .
H14B C14 H14C 109.5 . .
C8 C13 H13A 109.5 . .
C8 C13 H13B 109.5 . .
C8 C13 H13C 109.5 . .
H13A C13 H13B 109.5 . .
H13A C13 H13C 109.5 . .
H13B C13 H13C 109.5 . .
C8 C11 H11A 109.5 . .
C8 C11 H11B 109.5 . .
C8 C11 H11C 109.5 . .
H11A C11 H11B 109.5 . .
H11A C11 H11C 109.5 . .
H11B C11 H11C 109.5 . .
C8 C9 H9A 109.5 . .
C8 C9 H9B 109.5 . .
C8 C9 H9C 109.5 . .
H9A C9 H9B 109.5 . .
H9A C9 H9C 109.5 . .
H9B C9 H9C 109.5 . .
C15 C16 H16A 109.5 . .
C15 C16 H16B 109.5 . .
C15 C16 H16C 109.5 . .
H16A C16 H16B 109.5 . .
H16A C16 H16C 109.5 . .
H16B C16 H16C 109.5 . .
C15 C20 H20A 109.5 . .
C15 C20 H20B 109.5 . .
C15 C20 H20C 109.5 . .
H20A C20 H20B 109.5 . .
H20A C20 H20C 109.5 . .
H20B C20 H20C 109.5 . .
C15 C18 H18A 109.5 . .
C15 C18 H18B 109.5 . .
C15 C18 H18C 109.5 . .
H18A C18 H18B 109.5 . .
H18A C18 H18C 109.5 . .
H18B C18 H18C 109.5 . .
C15 C17 H17A 109.5 . .
C15 C17 H17B 109.5 . .
C15 C17 H17C 109.5 . .
H17A C17 H17B 109.5 . .
H17A C17 H17C 109.5 . .
H17B C17 H17C 109.5 . .
C15 C19 H19A 109.5 . .
C15 C19 H19B 109.5 . .
C15 C19 H19C 109.5 . .
H19A C19 H19B 109.5 . .
H19A C19 H19C 109.5 . .
H19B C19 H19C 109.5 . .
C15 C21 H21A 109.5 . .
C15 C21 H21B 109.5 . .
C15 C21 H21C 109.5 . .
H21A C21 H21B 109.5 . .
H21A C21 H21C 109.5 . .
H21B C21 H21C 109.5 . .
C22 C27 H27A 109.5 . .
C22 C27 H27B 109.5 . .
C22 C27 H27C 109.5 . .
H27A C27 H27B 109.5 . .
H27A C27 H27C 109.5 . .
H27B C27 H27C 109.5 . .
C22 C25 H25A 109.5 . .
C22 C25 H25B 109.5 . .
C22 C25 H25C 109.5 . .
H25A C25 H25B 109.5 . .
H25A C25 H25C 109.5 . .
H25B C25 H25C 109.5 . .
C22 C23 H23A 109.5 . .
C22 C23 H23B 109.5 . .
C22 C23 H23C 109.5 . .
H23A C23 H23B 109.5 . .
H23A C23 H23C 109.5 . .
H23B C23 H23C 109.5 . .
C22 C28 H28A 109.5 . .
C22 C28 H28B 109.5 . .
C22 C28 H28C 109.5 . .
H28A C28 H28B 109.5 . .
H28A C28 H28C 109.5 . .
H28B C28 H28C 109.5 . .
C22 C26 H26A 109.5 . .
C22 C26 H26B 109.5 . .
C22 C26 H26C 109.5 . .
H26A C26 H26B 109.5 . .
H26A C26 H26C 109.5 . .
H26B C26 H26C 109.5 . .
C22 C24 H24A 109.5 . .
C22 C24 H24B 109.5 . .
C22 C24 H24C 109.5 . .
H24A C24 H24B 109.5 . .
H24A C24 H24C 109.5 . .
H24B C24 H24C 109.5 . .
C29 C30 H30A 109.5 . .
C29 C30 H30B 109.5 . .
C29 C30 H30C 109.5 . .
H30A C30 H30B 109.5 . .
H30A C30 H30C 109.5 . .
H30B C30 H30C 109.5 . .
C29 C34 H34A 109.5 . .
C29 C34 H34B 109.5 . .
C29 C34 H34C 109.5 . .
H34A C34 H34B 109.5 . .
H34A C34 H34C 109.5 . .
H34B C34 H34C 109.5 . .
C29 C32 H32A 109.5 . .
C29 C32 H32B 109.5 . .
C29 C32 H32C 109.5 . .
H32A C32 H32B 109.5 . .
H32A C32 H32C 109.5 . .
H32B C32 H32C 109.5 . .
C29 C33 H33A 109.5 . .
C29 C33 H33B 109.5 . .
C29 C33 H33C 109.5 . .
H33A C33 H33B 109.5 . .
H33A C33 H33C 109.5 . .
H33B C33 H33C 109.5 . .
C29 C35 H35A 109.5 . .
C29 C35 H35B 109.5 . .
C29 C35 H35C 109.5 . .
H35A C35 H35B 109.5 . .
H35A C35 H35C 109.5 . .
H35B C35 H35C 109.5 . .
C29 C31 H31A 109.5 . .
C29 C31 H31B 109.5 . .
C29 C31 H31C 109.5 . .
H31A C31 H31B 109.5 . .
H31A C31 H31C 109.5 . .
H31B C31 H31C 109.5 . .

loop_
_geom_bond_atom_site_label_1
_geom_bond_atom_site_label_2
_geom_bond_distance
_geom_bond_site_symmetry_2
Ga1 N1 2.0664(9) .
Ga1 C1 2.0566(11) .
Ga1 C8 2.0456(10) .
Ga1 C15 2.0604(11) .
P1 N1 1.6001(9) .
P1 C22 1.8480(11) .
P1 C29 1.8509(11) .
P1 H1 1.287(13) .
N1 H1A 0.780(17) .
C1 C6 1.556(2) .
C1 C2 1.427(3) .
C1 C4 1.579(3) .
C1 C7 1.575(2) .
C1 C5 1.470(3) .
C1 C3 1.627(3) .
C8 C10 1.546(8) .
C8 C12 1.499(5) .
C8 C14 1.566(5) .
C8 C13 1.523(5) .
C8 C11 1.575(5) .
C8 C9 1.515(8) .
C15 C16 1.596(3) .
C15 C20 1.553(4) .
C15 C18 1.433(3) .
C15 C17 1.526(3) .
C15 C19 1.635(3) .
C15 C21 1.487(5) .
C22 C27 1.493(4) .
C22 C25 1.559(6) .
C22 C23 1.470(9) .
C22 C28 1.590(4) .
C22 C26 1.514(6) .
C22 C24 1.586(7) .
C29 C30 1.507(11) .
C29 C34 1.435(4) .
C29 C32 1.585(4) .
C29 C33 1.511(3) .
C29 C35 1.635(4) .
C29 C31 1.544(10) .
C80 H80 0.9500 .
C80 C82 1.3753(19) 2_756
C80 C81 1.3679(19) .
C82 C80 1.3753(19) 2_756
C82 H82 0.9500 .
C82 C81 1.3867(19) .
C81 H81 0.9500 .
C6 H6A 0.9800 .
C6 H6B 0.9800 .
C6 H6C 0.9800 .
C2 H2A 0.9800 .
C2 H2B 0.9800 .
C2 H2C 0.9800 .
C4 H4A 0.9800 .
C4 H4B 0.9800 .
C4 H4C 0.9800 .
C7 H7A 0.9800 .
C7 H7B 0.9800 .
C7 H7C 0.9800 .
C5 H5A 0.9800 .
C5 H5B 0.9800 .
C5 H5C 0.9800 .
C3 H3A 0.9800 .
C3 H3B 0.9800 .
C3 H3C 0.9800 .
C10 H10A 0.9800 .
C10 H10B 0.9800 .
C10 H10C 0.9800 .
C12 H12A 0.9800 .
C12 H12B 0.9800 .
C12 H12C 0.9800 .
C14 H14A 0.9800 .
C14 H14B 0.9800 .
C14 H14C 0.9800 .
C13 H13A 0.9800 .
C13 H13B 0.9800 .
C13 H13C 0.9800 .
C11 H11A 0.9800 .
C11 H11B 0.9800 .
C11 H11C 0.9800 .
C9 H9A 0.9800 .
C9 H9B 0.9800 .
C9 H9C 0.9800 .
C16 H16A 0.9800 .
C16 H16B 0.9800 .
C16 H16C 0.9800 .
C20 H20A 0.9800 .
C20 H20B 0.9800 .
C20 H20C 0.9800 .
C18 H18A 0.9800 .
C18 H18B 0.9800 .
C18 H18C 0.9800 .
C17 H17A 0.9800 .
C17 H17B 0.9800 .
C17 H17C 0.9800 .
C19 H19A 0.9800 .
C19 H19B 0.9800 .
C19 H19C 0.9800 .
C21 H21A 0.9800 .
C21 H21B 0.9800 .
C21 H21C 0.9800 .
C27 H27A 0.9800 .
C27 H27B 0.9800 .
C27 H27C 0.9800 .
C25 H25A 0.9800 .
C25 H25B 0.9800 .
C25 H25C 0.9800 .
C23 H23A 0.9800 .
C23 H23B 0.9800 .
C23 H23C 0.9800 .
C28 H28A 0.9800 .
C28 H28B 0.9800 .
C28 H28C 0.9800 .
C26 H26A 0.9800 .
C26 H26B 0.9800 .
C26 H26C 0.9800 .
C24 H24A 0.9800 .
C24 H24B 0.9800 .
C24 H24C 0.9800 .
C30 H30A 0.9800 .
C30 H30B 0.9800 .
C30 H30C 0.9800 .
C34 H34A 0.9800 .
C34 H34B 0.9800 .
C34 H34C 0.9800 .
C32 H32A 0.9800 .
C32 H32B 0.9800 .
C32 H32C 0.9800 .
C33 H33A 0.9800 .
C33 H33B 0.9800 .
C33 H33C 0.9800 .
C35 H35A 0.9800 .
C35 H35B 0.9800 .
C35 H35C 0.9800 .
C31 H31A 0.9800 .
C31 H31B 0.9800 .
C31 H31C 0.9800 .
